data_4501970
loop_
_publ_author_name
'Thu\'ery, Pierre'
'Masci, Bernardo'

_publ_section_title
;
 Two- and Three-Dimensional Assemblies Formed by Alkali Metal
 (Li+&#x2212;Cs+) and Ba2+Ions with
 Bicyclo[2.2.2]oct-7-ene-2,3,5,6-tetracarboxylic Acid
;
_journal_issue 9
_journal_name_full 'Crystal Growth &amp; Design'
_journal_page_first 4109
_journal_paper_doi 10.1021/cg100785r
_journal_volume 10
_journal_year 2010
_chemical_formula_sum 'C12 H18 Li2 O12'
_chemical_formula_weight 368.14
_space_group_IT_number 62
_symmetry_cell_setting orthorhombic
_symmetry_space_group_name_Hall '-P 2ac 2n'
_symmetry_space_group_name_H-M 'P n m a'
_atom_sites_solution_hydrogens geom
_atom_sites_solution_primary direct
_atom_sites_solution_secondary difmap
_audit_creation_method SHELXL-97
_cell_angle_alpha 90.00
_cell_angle_beta 90.00
_cell_angle_gamma 90.00
_cell_formula_units_Z 4
_cell_length_a 9.9360(3)
_cell_length_b 16.2142(10)
_cell_length_c 9.5490(5)
_cell_measurement_reflns_used 31032
_cell_measurement_temperature 150(2)
_cell_measurement_theta_max 25.68
_cell_measurement_theta_min 4.10
_cell_volume 1538.38(13)
_computing_cell_refinement 'HKL2000 (Otwinowski & Minor, 1997)'
_computing_data_collection 'COLLECT (Nonius, 1998)'
_computing_data_reduction 'HKL2000 (Otwinowski & Minor, 1997)'
_computing_molecular_graphics 'SHELXTL (Sheldrick, 2008)'
_computing_publication_material 'SHELXTL (Sheldrick, 2008); PLATON (Spek, 2003)'
_computing_structure_refinement 'SHELXL-97 (Sheldrick, 2008)'
_computing_structure_solution 'SHELXS-97 (Sheldrick, 2008)'
_diffrn_ambient_temperature 150(2)
_diffrn_measured_fraction_theta_full 0.992
_diffrn_measured_fraction_theta_max 0.992
_diffrn_measurement_device_type 'Nonius Kappa-CCD area-detector diffractometer'
_diffrn_measurement_method 'two \f and five \w scans with 2\% steps (333 frames)'
_diffrn_radiation_monochromator graphite
_diffrn_radiation_source 'fine-focus sealed tube'
_diffrn_radiation_type MoK\a
_diffrn_radiation_wavelength 0.71073
_diffrn_reflns_av_R_equivalents 0.0200
_diffrn_reflns_av_sigmaI/netI 0.0259
_diffrn_reflns_limit_h_max 12
_diffrn_reflns_limit_h_min -12
_diffrn_reflns_limit_k_max 19
_diffrn_reflns_limit_k_min -19
_diffrn_reflns_limit_l_max 11
_diffrn_reflns_limit_l_min -11
_diffrn_reflns_number 31032
_diffrn_reflns_theta_full 25.68
_diffrn_reflns_theta_max 25.68
_diffrn_reflns_theta_min 4.10
_diffrn_standards_decay_% 0
_diffrn_standards_interval_time 0
_diffrn_standards_number 0
_exptl_absorpt_coefficient_mu 0.141
_exptl_absorpt_correction_type none
_exptl_crystal_colour colourless
_exptl_crystal_density_diffrn 1.590
_exptl_crystal_density_method 'not measured'
_exptl_crystal_description parallelepiped
_exptl_crystal_F_000 768
_exptl_crystal_size_max 0.20
_exptl_crystal_size_mid 0.18
_exptl_crystal_size_min 0.14
_refine_diff_density_max 0.270
_refine_diff_density_min -0.490
_refine_diff_density_rms 0.053
_refine_ls_extinction_method none
_refine_ls_goodness_of_fit_ref 1.060
_refine_ls_hydrogen_treatment constr
_refine_ls_matrix_type full
_refine_ls_number_parameters 124
_refine_ls_number_reflns 1499
_refine_ls_number_restraints 0
_refine_ls_restrained_S_all 1.060
_refine_ls_R_factor_all 0.0502
_refine_ls_R_factor_gt 0.0419
_refine_ls_shift/su_max 0.000
_refine_ls_shift/su_mean 0.000
_refine_ls_structure_factor_coef Fsqd
_refine_ls_weighting_details 'calc w=1/[\s^2^(Fo^2^)+(0.0620P)^2^+1.0477P] where P=(Fo^2^+2Fc^2^)/3'
_refine_ls_weighting_scheme calc
_refine_ls_wR_factor_gt 0.1121
_refine_ls_wR_factor_ref 0.1167
_reflns_number_gt 1275
_reflns_number_total 1499
_reflns_threshold_expression >2sigma(I)
_cod_data_source_file cg100785r_si_002.cif
_cod_data_source_block 2
_cod_original_cell_volume 1538.39(13)
_cod_database_code 4501970

loop_
_symmetry_equiv_pos_as_xyz
'x, y, z'
'-x+1/2, -y, z+1/2'
'-x, y+1/2, -z'
'x+1/2, -y+1/2, -z+1/2'
'-x, -y, -z'
'x-1/2, y, -z-1/2'
'x, -y-1/2, z'
'-x-1/2, y-1/2, z-1/2'

loop_
_atom_site_label
_atom_site_type_symbol
_atom_site_fract_x
_atom_site_fract_y
_atom_site_fract_z
_atom_site_U_iso_or_equiv
_atom_site_adp_type
_atom_site_occupancy
_atom_site_symmetry_multiplicity
_atom_site_calc_flag
_atom_site_refinement_flags
Li Li 0.5130(3) 1.00022(19) 0.2536(3) 0.0236(7) Uani 1 1 d .
O1 O 0.69907(12) 0.96866(7) 0.25735(13) 0.0211(3) Uani 1 1 d .
O2 O 0.89700(12) 0.90704(8) 0.22749(13) 0.0216(3) Uani 1 1 d .
O3 O 0.51361(12) 0.92418(8) -0.10037(14) 0.0248(3) Uani 1 1 d .
O4 O 0.73412(12) 0.93172(8) -0.05684(14) 0.0248(3) Uani 1 1 d .
H4 H 0.7338 0.9634 -0.1227 0.030 Uiso 1 1 d R
O5 O 0.48184(13) 1.07080(9) 0.41887(14) 0.0289(4) Uani 1 1 d .
H5A H 0.5530 1.1011 0.4497 0.035 Uiso 1 1 d R
H5B H 0.4187 1.1007 0.4279 0.035 Uiso 1 1 d R
O6 O 0.25654(16) 0.83669(11) -0.0625(2) 0.0507(5) Uani 1 1 d .
H6A H 0.3349 0.8661 -0.0721 0.061 Uiso 1 1 d R
H6B H 0.2409 0.8266 -0.1618 0.061 Uiso 1 1 d R
C1 C 0.7898(2) 0.7500 0.1901(3) 0.0179(5) Uani 1 2 d S
H1 H 0.8502 0.7500 0.2713 0.022 Uiso 1 2 calc SR
C2 C 0.69656(16) 0.82659(10) 0.19314(18) 0.0170(4) Uani 1 1 d .
H2 H 0.6346 0.8179 0.2716 0.020 Uiso 1 1 calc R
C3 C 0.60769(17) 0.82731(10) 0.05867(17) 0.0173(4) Uani 1 1 d .
H3 H 0.5137 0.8211 0.0880 0.021 Uiso 1 1 calc R
C4 C 0.6456(3) 0.7500 -0.0318(3) 0.0180(5) Uani 1 2 d S
H4A H 0.5954 0.7500 -0.1201 0.022 Uiso 1 2 calc SR
C5 C 0.77238(17) 0.90621(11) 0.22565(18) 0.0175(4) Uani 1 1 d .
C6 C 0.61519(18) 0.90081(11) -0.03874(18) 0.0185(4) Uani 1 1 d .
C7 C 0.7949(3) 0.7500 -0.0593(3) 0.0203(6) Uani 1 2 d S
H7 H 0.8316 0.7500 -0.1489 0.024 Uiso 1 2 calc SR
C8 C 0.8693(2) 0.7500 0.0564(3) 0.0199(6) Uani 1 2 d S
H8 H 0.9629 0.7500 0.0547 0.024 Uiso 1 2 calc SR

loop_
_atom_site_aniso_label
_atom_site_aniso_U_11
_atom_site_aniso_U_22
_atom_site_aniso_U_33
_atom_site_aniso_U_23
_atom_site_aniso_U_13
_atom_site_aniso_U_12
Li 0.0221(15) 0.0227(16) 0.0260(16) 0.0036(14) -0.0013(12) -0.0022(12)
O1 0.0196(7) 0.0162(6) 0.0276(7) -0.0044(5) -0.0021(5) 0.0012(5)
O2 0.0178(7) 0.0200(6) 0.0269(7) -0.0009(5) -0.0010(5) -0.0005(5)
O3 0.0212(7) 0.0243(7) 0.0289(7) 0.0074(6) -0.0043(5) -0.0003(5)
O4 0.0209(7) 0.0247(7) 0.0288(7) 0.0106(5) -0.0012(5) -0.0025(5)
O5 0.0215(7) 0.0306(8) 0.0347(8) -0.0076(6) -0.0025(6) 0.0024(6)
O6 0.0371(9) 0.0455(10) 0.0695(12) 0.0125(9) -0.0067(8) -0.0131(8)
C1 0.0177(12) 0.0164(12) 0.0198(12) 0.000 -0.0033(10) 0.000
C2 0.0179(8) 0.0155(9) 0.0175(8) 0.0005(6) 0.0006(7) 0.0003(7)
C3 0.0161(8) 0.0163(9) 0.0194(8) 0.0004(7) 0.0004(7) -0.0002(7)
C4 0.0216(13) 0.0161(12) 0.0164(12) 0.000 -0.0022(10) 0.000
C5 0.0195(9) 0.0181(9) 0.0149(8) 0.0013(7) -0.0013(7) 0.0004(7)
C6 0.0210(9) 0.0161(9) 0.0186(8) -0.0022(7) 0.0004(7) -0.0005(7)
C7 0.0233(13) 0.0149(12) 0.0227(13) 0.000 0.0059(11) 0.000
C8 0.0169(12) 0.0147(12) 0.0282(13) 0.000 0.0030(10) 0.000

loop_
_atom_type_symbol
_atom_type_description
_atom_type_scat_dispersion_real
_atom_type_scat_dispersion_imag
_atom_type_scat_source
C C 0.0033 0.0016 'International Tables Vol C Tables 4.2.6.8 and 6.1.1.4'
H H 0.0000 0.0000 'International Tables Vol C Tables 4.2.6.8 and 6.1.1.4'
Li Li -0.0003 0.0001 'International Tables Vol C Tables 4.2.6.8 and 6.1.1.4'
O O 0.0106 0.0060 'International Tables Vol C Tables 4.2.6.8 and 6.1.1.4'

loop_
_geom_angle_atom_site_label_1
_geom_angle_atom_site_label_2
_geom_angle_atom_site_label_3
_geom_angle
_geom_angle_site_symmetry_1
_geom_angle_site_symmetry_3
O2 Li O1 111.65(16) 6_556 .
O2 Li O3 119.50(17) 6_556 5_675
O1 Li O3 108.43(16) . 5_675
O2 Li O5 106.77(15) 6_556 .
O1 Li O5 106.91(15) . .
O3 Li O5 102.52(15) 5_675 .
C5 O1 Li 138.84(15) . .
C5 O2 Li 127.86(16) . 6_656
C6 O3 Li 132.28(15) . 5_675
C6 O4 H4 110.2 . .
Li O5 H5A 116.7 . .
Li O5 H5B 124.2 . .
H5A O5 H5B 104.4 . .
H6A O6 H6B 97.2 . .
C8 C1 C2 109.30(13) . .
C8 C1 C2 109.30(13) . 7_575
C2 C1 C2 106.51(19) . 7_575
C8 C1 H1 110.5 . .
C2 C1 H1 110.5 . .
C2 C1 H1 110.5 7_575 .
C5 C2 C1 112.73(14) . .
C5 C2 C3 116.16(13) . .
C1 C2 C3 109.23(15) . .
C5 C2 H2 106.0 . .
C1 C2 H2 106.0 . .
C3 C2 H2 106.0 . .
C6 C3 C2 118.97(14) . .
C6 C3 C4 106.21(14) . .
C2 C3 C4 108.15(15) . .
C6 C3 H3 107.7 . .
C2 C3 H3 107.7 . .
C4 C3 H3 107.7 . .
C7 C4 C3 109.43(13) . 7_575
C7 C4 C3 109.43(13) . .
C3 C4 C3 106.14(19) 7_575 .
C7 C4 H4A 110.6 . .
C3 C4 H4A 110.6 7_575 .
C3 C4 H4A 110.6 . .
O2 C5 O1 123.74(17) . .
O2 C5 C2 120.36(16) . .
O1 C5 C2 115.79(14) . .
O3 C6 O4 124.51(16) . .
O3 C6 C3 119.79(15) . .
O4 C6 C3 115.57(15) . .
C8 C7 C4 113.7(2) . .
C8 C7 H7 123.1 . .
C4 C7 H7 123.1 . .
C7 C8 C1 114.5(2) . .
C7 C8 H8 122.8 . .
C1 C8 H8 122.8 . .

loop_
_geom_bond_atom_site_label_1
_geom_bond_atom_site_label_2
_geom_bond_distance
_geom_bond_site_symmetry_2
Li O2 1.909(3) 6_556
Li O1 1.919(3) .
Li O3 1.927(3) 5_675
Li O5 1.974(3) .
O1 C5 1.284(2) .
O2 C5 1.238(2) .
O2 Li 1.909(3) 6_656
O3 C6 1.228(2) .
O3 Li 1.927(3) 5_675
O4 C6 1.295(2) .
O4 H4 0.8126 .
O5 H5A 0.9099 .
O5 H5B 0.7967 .
O6 H6A 0.9172 .
O6 H6B 0.9752 .
C1 C8 1.501(3) .
C1 C2 1.550(2) .
C1 C2 1.550(2) 7_575
C1 H1 0.9800 .
C2 C5 1.527(2) .
C2 C3 1.558(2) .
C2 H2 0.9800 .
C3 C6 1.514(2) .
C3 C4 1.568(2) .
C3 H3 0.9800 .
C4 C7 1.506(4) .
C4 C3 1.568(2) 7_575
C4 H4A 0.9800 .
C7 C8 1.330(4) .
C7 H7 0.9300 .
C8 H8 0.9300 .

loop_
_geom_hbond_atom_site_label_D
_geom_hbond_atom_site_label_H
_geom_hbond_atom_site_label_A
_geom_hbond_distance_DH
_geom_hbond_distance_HA
_geom_hbond_distance_DA
_geom_hbond_angle_DHA
_geom_hbond_site_symmetry_A
O4 H4 O1 0.81 1.72 2.4896(17) 156.6 2_674
O5 H5A O4 0.91 2.18 2.8320(18) 127.8 2_675
O5 H5B O6 0.80 2.02 2.809(2) 171.8 2_575
O6 H6A O3 0.92 2.03 2.944(2) 176.0 .
